data_9006144
loop_
_publ_author_name
'Salviulo, G.'
'Princivalle, F.'
'Demarchi, G.'
'Fabro, C.'

_publ_section_title
;
 Effects of Ca-Mg substitution in C2/c pyroxene structure on
 natural clinopyroxenes from spinel peridotite nodules (Pico Cabugi, Brazil)
 Sample: PC126
;
_journal_name_full 'Physics and Chemistry of Minerals'
_journal_page_first 213
_journal_page_last 219
_journal_volume 19
_journal_year 1992
_chemical_compound_source 'sample from Pico Cabugi, Brazil'
_chemical_formula_sum 'Al0.288 Ca0.654 Cr0.041 Fe0.126 Mg0.957 Mn0.004 Na0.078 O6 Si1.863 Ti0.01'
_chemical_name_mineral Diopside
_space_group_IT_number 15
_symmetry_space_group_name_Hall '-C 2yc'
_symmetry_space_group_name_H-M 'C 1 2/c 1'
_cell_angle_alpha 90
_cell_angle_beta 106.76
_cell_angle_gamma 90
_cell_length_a 9.692
_cell_length_b 8.853
_cell_length_c 5.265
_cell_formula_units_Z 4
_cell_volume 432.564
_database_code_amcsd 0007726
_exptl_crystal_density_diffrn 3.336
_cod_original_formula_sum 'Ca.654 Na.078 Mg.957 Fe.126 Mn.004 Al.288 Ti.01 Cr.041 Si1.863 O6'
_cod_database_code 9006144

loop_
_space_group_symop_operation_xyz
x,y,z
1/2+x,1/2+y,z
x,-y,1/2+z
1/2+x,1/2-y,1/2+z
-x,y,1/2-z
1/2-x,1/2+y,1/2-z
-x,-y,-z
1/2-x,1/2-y,-z

loop_
_atom_site_label
_atom_site_fract_x
_atom_site_fract_y
_atom_site_fract_z
_atom_site_occupancy
_atom_site_U_iso_or_equiv
CaM2 0.00000 0.29580 0.25000 0.65400 0.01672
NaM2 0.00000 0.29580 0.25000 0.07800 0.01672
MgM2 0.00000 0.29580 0.25000 0.20000 0.01672
FeM2 0.00000 0.29580 0.25000 0.06400 0.01672
MnM2 0.00000 0.29580 0.25000 0.00400 0.01672
FeM2* 0.00000 0.21790 0.25000 0.02100 0.01811
MgM1 0.00000 0.90660 0.25000 0.75700 0.00963
FeM1 0.00000 0.90660 0.25000 0.04100 0.00963
AlM1 0.00000 0.90660 0.25000 0.15100 0.00963
TiM1 0.00000 0.90660 0.25000 0.01000 0.00963
CrM1 0.00000 0.90660 0.25000 0.04100 0.00963
SiT 0.28930 0.09270 0.23460 0.93150 0.01102
AlT 0.28930 0.09270 0.23460 0.06850 0.01102
O1 0.11500 0.08640 0.14020 1.00000 0.01305
O2 0.36430 0.25180 0.32580 1.00000 0.01773
O3 0.35190 0.01850 0.00040 1.00000 0.01621

loop_
_cod_related_entry_id
_cod_related_entry_database
_cod_related_entry_code
1 AMCSD 0007726
